data_7244612
loop_
_publ_author_name
'Ziemniak, Marcin'
'Pawl\;edzio, Sylwia'
'Zawadzka-Ka\'zmierczuk, Anna'
'Dominiak, Paulina M.'
'Trzybi\'nski, Damian'
'Ko\'zmi\'nski, Wiktor'
'Zieli\'nski, Rafa\/l'
'Fokt, Izabela'
'Priebe, Waldemar'
'Wo\'zniak, Krzysztof'
'Paj\;ak, Beata'

_publ_section_title
;
 X-ray wavefunction refinement and comprehensive structural studies on
 bromo-substituted analogues of 2-deoxy-d-glucose in solid state and
 solution
;
_journal_issue 14
_journal_name_full 'RSC Advances'
_journal_page_first 8345
_journal_page_last 8360
_journal_paper_doi 10.1039/D1RA08312K
_journal_volume 12
_journal_year 2022
_chemical_absolute_configuration ad
_chemical_formula_moiety 'C6 H11 Br O5'
_chemical_formula_sum 'C6 H11 Br O5'
_chemical_formula_weight 243.055
_space_group_crystal_system orthorhombic
_space_group_IT_number 19
_space_group_name_Hall 'P 2ac 2ab'
_space_group_name_H-M_alt 'P 21 21 21'
_symmetry_Int_Tables_number 19
_audit_creation_date 2021-04-16
_audit_creation_method
;
Olex2 1.3
(compiled 2020.11.12 svn.r5f609507 for OlexSys, GUI svn.r6272)
;
_audit_update_record
;
2021-11-09 deposited with the CCDC.	2022-03-07 downloaded from the CCDC.
;
_cell_angle_alpha 90
_cell_angle_beta 90
_cell_angle_gamma 90
_cell_formula_units_Z 4
_cell_length_a 6.8069(3)
_cell_length_b 6.8839(3)
_cell_length_c 17.1166(10)
_cell_measurement_reflns_used 1408
_cell_measurement_temperature 100(2)
_cell_measurement_theta_max 72.4260
_cell_measurement_theta_min 5.1510
_cell_volume 802.05(7)
_computing_cell_refinement 'CrysAlisPro 1.171.40.67a (Rigaku OD, 2019)'
_computing_data_collection 'CrysAlisPro 1.171.40.67a (Rigaku OD, 2019)'
_computing_data_reduction 'CrysAlisPro 1.171.40.67a (Rigaku OD, 2019)'
_computing_molecular_graphics 'Olex2 1.3 (Dolomanov et al., 2009)'
_computing_publication_material 'Olex2 1.3 (Dolomanov et al., 2009)'
_computing_structure_refinement 'olex2.refine 1.3 (Bourhis et al., 2015)'
_diffrn_ambient_temperature 100(2)
_diffrn_detector_area_resol_mean 5.2195
_diffrn_detector_type Atlas
_diffrn_measured_fraction_theta_full 1.0000
_diffrn_measured_fraction_theta_max 1.0000
_diffrn_measurement_details
;
List of Runs (angles in degrees, time in seconds):

  # Type    Start    End  Width  t~exp~   \w     \q     \k     \f   Frames
#--------------------------------------------------------------------------
  1  \w    -73.00  35.00   1.00    1.00    --  -41.53  77.00 -60.00  108
  2  \w     77.00 104.00   1.00    1.00    --   41.53  57.00 -60.00   27
  3  \w     22.00  63.00   1.00    1.00    --   41.53  57.00 -60.00   41
  4  \w    113.00 140.00   1.00    4.00    --  103.66 178.00   0.00   27
  5  \w     53.00 106.00   1.00    4.00    --  103.66 -94.00-180.00   53
  6  \w     64.00  89.00   1.00    4.00    --  103.66 178.00  60.00   25
  7  \w    114.00 167.00   1.00    4.00    --  103.66  77.00  90.00   53
  8  \w    117.00 143.00   1.00    4.00    --  103.66 178.00  60.00   26
  9  \w    103.00 168.00   1.00    4.00    --  103.66  77.00-120.00   65
 10  \w     84.00 129.00   1.00    4.00    --  103.66 -45.00 120.00   45
 11  \w     33.00 116.00   1.00    4.00    --  103.66 -30.00  90.00   83
;
_diffrn_measurement_device 'four-circle diffractometer'
_diffrn_measurement_device_type 'SuperNova, Dual, Cu at home/near, Atlas'
_diffrn_measurement_method '\w scans'
_diffrn_radiation_type 'Cu K\a'
_diffrn_radiation_wavelength 1.54184
_diffrn_reflns_av_R_equivalents 0.0496
_diffrn_reflns_av_unetI/netI 0.0710
_diffrn_reflns_Laue_measured_fraction_full 1.0000
_diffrn_reflns_Laue_measured_fraction_max 1.0000
_diffrn_reflns_limit_h_max 7
_diffrn_reflns_limit_h_min -8
_diffrn_reflns_limit_k_max 5
_diffrn_reflns_limit_k_min -8
_diffrn_reflns_limit_l_max 19
_diffrn_reflns_limit_l_min -20
_diffrn_reflns_number 2663
_diffrn_reflns_point_group_measured_fraction_full 0.9993
_diffrn_reflns_point_group_measured_fraction_max 0.9993
_diffrn_reflns_theta_full 67.0794
_diffrn_reflns_theta_max 67.08
_diffrn_reflns_theta_min 5.17
_exptl_absorpt_coefficient_mu 6.915
_exptl_absorpt_correction_T_max 0.694
_exptl_absorpt_correction_T_min 0.383
_exptl_absorpt_correction_type analytical
_exptl_absorpt_process_details
;
CrysAlisPro 1.171.40.67a (Rigaku Oxford Diffraction, 2019)
Analytical numeric absorption correction using a multifaceted crystal
			model based on expressions derived by R.C. Clark & J.S. Reid.
(Clark, R. C. & Reid, J. S. (1995). Acta Cryst. A51, 887-897)
Empirical absorption correction using spherical harmonics,
 implemented in SCALE3 ABSPACK scaling algorithm.
;
_exptl_crystal_colour colourless
_exptl_crystal_colour_primary colourless
_exptl_crystal_density_diffrn 2.013
_exptl_crystal_description prism
_exptl_crystal_F_000 486.856
_exptl_crystal_size_max 0.04
_exptl_crystal_size_mid 0.04
_exptl_crystal_size_min 0.02
_refine_diff_density_max 0.5337
_refine_diff_density_min -0.5112
_refine_diff_density_rms 0.1272
_refine_ls_abs_structure_details 'Flack, H. D. (1983). Acta Cryst. A39, 876-881.'
_refine_ls_abs_structure_Flack -0.06(4)
_refine_ls_d_res_high 0.8370
_refine_ls_d_res_low 8.5583
_refine_ls_goodness_of_fit_ref 0.9480
_refine_ls_hydrogen_treatment mixed
_refine_ls_matrix_type full
_refine_ls_number_constraints 12
_refine_ls_number_parameters 139
_refine_ls_number_reflns 1437
_refine_ls_number_restraints 3
_refine_ls_restrained_S_all 0.9469
_refine_ls_R_factor_all 0.0425
_refine_ls_R_factor_gt 0.0366
_refine_ls_shift/su_max 0.0002
_refine_ls_shift/su_mean 0.0000
_refine_ls_structure_factor_coef Fsqd
_refine_ls_weighting_details 'w=1/[\s^2^(Fo^2^)+(0.0364P)^2^] where P=(Fo^2^+2Fc^2^)/3'
_refine_ls_weighting_scheme calc
_refine_ls_wR_factor_gt 0.0796
_refine_ls_wR_factor_ref 0.0838
_reflns_Friedel_coverage 0.998
_reflns_limit_h_max 8
_reflns_limit_h_min -8
_reflns_limit_k_max 8
_reflns_limit_k_min -8
_reflns_limit_l_max 20
_reflns_limit_l_min -20
_reflns_number_gt 1310
_reflns_number_total 1437
_reflns_threshold_expression I>=2u(I)
_cod_data_source_file d1ra08312k2.cif
_cod_data_source_block 2020_12_04_DT-2BG-3_N
_cod_original_cell_volume 802.06(7)
_cod_original_sg_symbol_Hall ' P 2ac 2ab'
_cod_database_code 7244612
_olex2_refinement_description
;
1. Fixed Uiso
 At 1.2 times of:
  All C(H) groups, All C(H,H) groups
 At 1.5 times of:
  All C(H,H,H,H) groups
2. Restrained distances
 O2-H2A
 0.97 with sigma of 0.01
 H3A-O3
 0.97 with sigma of 0.01
 C5-H5
 1.09 with sigma of 0.01
3.a Ternary CH refined with riding coordinates:
 C2(H2)
;
_olex2_submission_special_instructions 'No special instructions were received'
_oxdiff_exptl_absorpt_empirical_details
;
Empirical correction (ABSPACK) includes:
- Absorption correction using spherical harmonics
- Frame scaling
;

loop_
_space_group_symop_id
_space_group_symop_operation_xyz
1 x,y,z
2 x+1/2,-y+1/2,-z
3 -x,y+1/2,-z+1/2
4 -x+1/2,-y,z+1/2

loop_
_atom_site_label
_atom_site_type_symbol
_atom_site_fract_x
_atom_site_fract_y
_atom_site_fract_z
_atom_site_U_iso_or_equiv
_atom_site_adp_type
_atom_site_occupancy
_atom_site_refinement_flags_posn
Br1 Br 0.65592(8) 1.01265(8) 0.43197(3) 0.01630(17) Uani 1.000000 .
C1 C 0.2787(8) 0.8959(7) 0.3765(3) 0.0126(10) Uani 1.000000 .
H1 H 0.325(9) 0.944(8) 0.321(4) 0.0151(12) Uiso 1.000000 R
C2 C 0.4542(7) 0.8123(7) 0.4213(3) 0.0120(10) Uani 1.000000 .
H2 H 0.4102(7) 0.7737(7) 0.4736(3) 0.0144(12) Uiso 1.000000 R
C3 C 0.5424(7) 0.6363(7) 0.3809(3) 0.0109(10) Uani 1.000000 .
H3 H 0.646(10) 0.669(9) 0.334(3) 0.0131(12) Uiso 1.000000 R
C4 C 0.3815(6) 0.4904(8) 0.3594(3) 0.0113(9) Uani 1.000000 .
H4 H 0.320(9) 0.421(8) 0.407(4) 0.0136(11) Uiso 1.000000 R
C5 C 0.2170(8) 0.5950(7) 0.3146(3) 0.0118(10) Uani 1.000000 D
H5 H 0.298(7) 0.668(7) 0.268(2) 0.0142(12) Uiso 1.000000 D
H1A H 0.137(12) 1.032(10) 0.458(4) 0.0177(15) Uiso 1.000000 .
H2A H 0.794(7) 0.488(11) 0.407(4) 0.0177(15) Uiso 1.000000 D
H3A H 0.536(10) 0.255(9) 0.340(4) 0.0177(15) Uiso 1.000000 D
H6 H 0.032(13) 0.252(11) 0.381(5) 0.0177(15) Uiso 1.000000 .
C6 C 0.0518(8) 0.4613(7) 0.2905(3) 0.0150(11) Uani 1.000000 .
H6A H -0.073(10) 0.548(9) 0.268(4) 0.0180(13) Uiso 1.000000 R
H6B H 0.100(10) 0.369(10) 0.240(4) 0.0180(13) Uiso 1.000000 R
O1 O 0.1871(5) 1.0478(5) 0.4141(2) 0.0143(8) Uani 1.000000 .
O2 O 0.6811(5) 0.5479(5) 0.4319(2) 0.0155(7) Uani 1.000000 D
O3 O 0.4606(6) 0.3450(5) 0.3084(2) 0.0174(8) Uani 1.000000 D
O5 O 0.1404(6) 0.7430(5) 0.3648(2) 0.0146(7) Uani 1.000000 .
O6 O -0.0371(6) 0.3544(5) 0.3525(2) 0.0164(8) Uani 1.000000 .

loop_
_atom_site_aniso_label
_atom_site_aniso_U_11
_atom_site_aniso_U_22
_atom_site_aniso_U_33
_atom_site_aniso_U_12
_atom_site_aniso_U_13
_atom_site_aniso_U_23
Br1 0.0130(2) 0.0135(2) 0.0224(3) -0.0027(2) -0.0061(2) 0.0023(2)
C1 0.010(2) 0.012(2) 0.015(3) 0.0011(19) -0.002(2) 0.003(2)
C2 0.008(2) 0.009(2) 0.019(3) -0.0010(19) -0.002(2) -0.001(2)
C3 0.008(2) 0.010(2) 0.015(2) 0.002(2) 0.003(2) 0.000(2)
C4 0.009(2) 0.013(2) 0.012(2) 0.002(2) 0.0002(17) 0.001(2)
C5 0.008(2) 0.012(2) 0.016(3) -0.0005(19) -0.003(2) 0.003(2)
C6 0.015(2) 0.014(3) 0.016(2) 0.002(2) -0.001(2) -0.004(2)
O1 0.0132(18) 0.0131(17) 0.0166(19) 0.0009(14) 0.0012(15) 0.0012(13)
O2 0.0121(16) 0.0185(17) 0.0160(16) 0.0024(13) -0.0048(15) 0.0007(14)
O3 0.020(2) 0.0135(16) 0.019(2) 0.0034(16) 0.0018(18) -0.0015(15)
O5 0.0127(17) 0.0118(15) 0.019(2) -0.0042(16) -0.0005(17) -0.0015(13)
O6 0.0153(18) 0.0114(16) 0.0225(19) 0.0009(16) 0.0002(18) 0.0008(15)

loop_
_atom_type_symbol
_atom_type_scat_dispersion_real
_atom_type_scat_dispersion_imag
_atom_type_scat_source
_atom_type_scat_dispersion_source
H 0.00000 0.00000 'NoSpherA2: Chem.Sci. 2021, DOI:10.1039/D0SC05526C' 'Henke, Gullikson and Davis, At. Data and Nucl. Data Tables, 1993, 54, 2'
C 0.01920 0.00962 'NoSpherA2: Chem.Sci. 2021, DOI:10.1039/D0SC05526C' 'Henke, Gullikson and Davis, At. Data and Nucl. Data Tables, 1993, 54, 2'
Br -0.67402 1.33011 'NoSpherA2: Chem.Sci. 2021, DOI:10.1039/D0SC05526C' 'Henke, Gullikson and Davis, At. Data and Nucl. Data Tables, 1993, 54, 2'
O 0.05239 0.03377 'NoSpherA2: Chem.Sci. 2021, DOI:10.1039/D0SC05526C' 'Henke, Gullikson and Davis, At. Data and Nucl. Data Tables, 1993, 54, 2'

loop_
_geom_angle_atom_site_label_1
_geom_angle_atom_site_label_2
_geom_angle_atom_site_label_3
_geom_angle
_geom_angle_site_symmetry_1
_geom_angle_site_symmetry_3
_geom_angle_publ_flag
C2 C1 H1 110(3) . . ?
O1 C1 H1 109(3) . . ?
O1 C1 C2 113.9(4) . . ?
O5 C1 H1 108(3) . . ?
O5 C1 C2 107.9(4) . . ?
O5 C1 O1 109.1(4) . . ?
C1 C2 Br1 109.2(3) . . ?
H2 C2 Br1 108.67(16) . . ?
H2 C2 C1 108.7(3) . . ?
C3 C2 Br1 109.1(3) . . ?
C3 C2 C1 112.4(4) . . ?
C3 C2 H2 108.7(3) . . ?
H3 C3 C2 115(3) . . ?
C4 C3 C2 110.5(4) . . ?
C4 C3 H3 115(3) . . ?
O2 C3 C2 108.9(4) . . ?
O2 C3 H3 96(3) . . ?
O2 C3 C4 110.0(4) . . ?
H4 C4 C3 114(3) . . ?
C5 C4 C3 109.5(4) . . ?
C5 C4 H4 108(3) . . ?
O3 C4 C3 109.7(4) . . ?
O3 C4 H4 108(3) . . ?
O3 C4 C5 107.3(4) . . ?
H5 C5 C4 102(3) . . ?
C6 C5 C4 113.2(4) . . ?
C6 C5 H5 117(3) . . ?
O5 C5 C4 107.4(4) . . ?
O5 C5 H5 107(3) . . ?
O5 C5 C6 109.0(4) . . ?
H6A C6 C5 110(3) . . ?
H6B C6 C5 110(3) . . ?
H6B C6 H6A 105(5) . . ?
O6 C6 C5 115.3(4) . . ?
O6 C6 H6A 102(3) . . ?
O6 C6 H6B 114(3) . . ?
H1A O1 C1 121(5) . . ?
H2A O2 C3 116(4) . . ?
H3A O3 C4 108(5) . . ?
C5 O5 C1 111.7(4) . . ?
C6 O6 H6 123(5) . . ?

loop_
_geom_bond_atom_site_label_1
_geom_bond_atom_site_label_2
_geom_bond_distance
_geom_bond_site_symmetry_2
_geom_bond_publ_flag
Br1 C2 1.955(5) . ?
C1 H1 1.06(6) . ?
C1 C2 1.531(7) . ?
C1 O1 1.377(6) . ?
C1 O5 1.426(6) . ?
C2 H2 0.9800 . ?
C2 C3 1.518(7) . ?
C3 H3 1.09(7) . ?
C3 C4 1.531(7) . ?
C3 O2 1.422(6) . ?
C4 H4 1.03(6) . ?
C4 C5 1.536(7) . ?
C4 O3 1.432(6) . ?
C5 H5 1.089(10) . ?
C5 C6 1.511(7) . ?
C5 O5 1.432(6) . ?
H1A O1 0.84(8) . ?
H2A O2 0.971(10) . ?
H3A O3 0.971(10) . ?
H6 O6 0.98(8) . ?
C6 H6A 1.11(7) . ?
C6 H6B 1.12(7) . ?
C6 O6 1.426(7) . ?

loop_
_geom_torsion_atom_site_label_1
_geom_torsion_atom_site_label_2
_geom_torsion_atom_site_label_3
_geom_torsion_atom_site_label_4
_geom_torsion
_geom_torsion_site_symmetry_1
_geom_torsion_site_symmetry_2
_geom_torsion_site_symmetry_3
_geom_torsion_site_symmetry_4
_geom_torsion_publ_flag
Br1 C2 C1 O1 -62.8(4) . . . . ?
Br1 C2 C1 O5 175.9(3) . . . . ?
Br1 C2 C3 C4 -170.6(3) . . . . ?
Br1 C2 C3 O2 68.4(3) . . . . ?
C1 C2 C3 C4 -49.3(5) . . . . ?
C1 C2 C3 O2 -170.2(4) . . . . ?
C1 O5 C5 C4 69.1(4) . . . . ?
C1 O5 C5 C6 -167.9(4) . . . . ?
C2 C3 C4 C5 51.3(5) . . . . ?
C2 C3 C4 O3 168.8(4) . . . . ?
C3 C4 C5 C6 179.7(4) . . . . ?
C3 C4 C5 O5 -59.9(4) . . . . ?
C4 C5 C6 O6 55.4(5) . . . . ?

loop_
_restr_distance_atom_site_label_1
_restr_distance_atom_site_label_2
_restr_distance_site_symmetry_2
_restr_distance_target
_restr_distance_target_weight_param
_restr_distance_diff
C5 H5 1 1.0900 0.0100 0.0013
H3A O3 1 0.9700 0.0100 -0.0011
O2 H2A 1 0.9700 0.0100 -0.0013
